data_4500591
loop_
_publ_author_name
'Kumara Swamy, K. C.'
'Allu, Srinivasarao'
'Srinivas, Venu'
'Balaraman, E.'
'Kumar, K. V. P. Pavan'

_publ_section_title
;
 Alkynyl and Phosphonyl Substituted Nucleobases: A Case of Thermally
 Induced Conformational Polymorphism
;
_journal_issue 6
_journal_name_full 'Crystal Growth &amp; Design'
_journal_page_first 2302
_journal_paper_doi 10.1021/cg101737x
_journal_volume 11
_journal_year 2011
_chemical_formula_sum 'C23 H24 N5 O3 P'
_chemical_formula_weight 449.44
_chemical_name_systematic
; 
 ? 
;
_space_group_IT_number 2
_symmetry_cell_setting triclinic
_symmetry_space_group_name_Hall '-P 1'
_symmetry_space_group_name_H-M 'P -1'
_atom_sites_solution_hydrogens geom
_atom_sites_solution_primary direct
_atom_sites_solution_secondary difmap
_audit_creation_method SHELXL-97
_cell_angle_alpha 102.669(6)
_cell_angle_beta 91.003(5)
_cell_angle_gamma 91.806(6)
_cell_formula_units_Z 4
_cell_length_a 8.320(1)
_cell_length_b 11.292(1)
_cell_length_c 24.911(2)
_cell_measurement_reflns_used 3249
_cell_measurement_temperature 298(2)
_cell_measurement_theta_max 28.9540
_cell_measurement_theta_min 2.7510
_cell_volume 2281.5(4)
_computing_cell_refinement 'CrysAlisPro, Oxford Diffraction Ltd'
_computing_data_collection 'CrysAlisPro, Oxford Diffraction Ltd'
_computing_data_reduction 'CrysAlisPro, Oxford Diffraction Ltd'
_computing_structure_refinement 'SHELXL-97 (Sheldrick, 1997)'
_computing_structure_solution 'SHELXS-97 (Sheldrick, 1990)'
_diffrn_ambient_temperature 298(2)
_diffrn_measured_fraction_theta_full 0.999
_diffrn_measured_fraction_theta_max 0.999
_diffrn_radiation_monochromator graphite
_diffrn_radiation_source 'fine-focus sealed tube'
_diffrn_radiation_type MoK\a
_diffrn_radiation_wavelength 0.71073
_diffrn_reflns_av_R_equivalents 0.0491
_diffrn_reflns_av_sigmaI/netI 0.1157
_diffrn_reflns_limit_h_max 9
_diffrn_reflns_limit_h_min -9
_diffrn_reflns_limit_k_max 13
_diffrn_reflns_limit_k_min -13
_diffrn_reflns_limit_l_max 29
_diffrn_reflns_limit_l_min -29
_diffrn_reflns_number 14951
_diffrn_reflns_theta_full 25.00
_diffrn_reflns_theta_max 25.00
_diffrn_reflns_theta_min 2.76
_diffrn_standards_decay_% none
_diffrn_standards_interval_count 'not applicable'
_diffrn_standards_interval_time 'not applicable'
_diffrn_standards_number 'not applicable'
_exptl_absorpt_coefficient_mu 0.155
_exptl_absorpt_correction_T_max 0.972
_exptl_absorpt_correction_T_min 0.956
_exptl_absorpt_correction_type multi-scan
_exptl_absorpt_process_details 'CrysAlisPro, Oxford Diffraction Ltd'
_exptl_crystal_colour colorless
_exptl_crystal_density_diffrn 1.308
_exptl_crystal_density_method 'not measured'
_exptl_crystal_description blocks
_exptl_crystal_F_000 944
_exptl_crystal_size_max 0.32
_exptl_crystal_size_mid 0.24
_exptl_crystal_size_min 0.18
_refine_diff_density_max 0.393
_refine_diff_density_min -0.290
_refine_diff_density_rms 0.050
_refine_ls_extinction_method none
_refine_ls_goodness_of_fit_ref 0.993
_refine_ls_hydrogen_treatment mixed
_refine_ls_matrix_type full
_refine_ls_number_parameters 589
_refine_ls_number_reflns 8020
_refine_ls_number_restraints 3
_refine_ls_restrained_S_all 0.997
_refine_ls_R_factor_all 0.1619
_refine_ls_R_factor_gt 0.0745
_refine_ls_shift/su_max 0.000
_refine_ls_shift/su_mean 0.000
_refine_ls_structure_factor_coef Fsqd
_refine_ls_weighting_details 'calc w=1/[\s^2^(Fo^2^)+(0.0544P)^2^+0.0000P] where P=(Fo^2^+2Fc^2^)/3'
_refine_ls_weighting_scheme calc
_refine_ls_wR_factor_gt 0.1349
_refine_ls_wR_factor_ref 0.1745
_reflns_number_gt 3902
_reflns_number_total 8020
_reflns_threshold_expression >2sigma(I)
_cod_data_source_file cg101737x_si_002.cif
_cod_data_source_block compd12
_cod_original_cell_volume 2281.7(3)
_cod_original_sg_symbol_H-M P-1
_cod_database_code 4500591

loop_
_symmetry_equiv_pos_as_xyz
'x, y, z'
'-x, -y, -z'

loop_
_atom_site_label
_atom_site_type_symbol
_atom_site_fract_x
_atom_site_fract_y
_atom_site_fract_z
_atom_site_U_iso_or_equiv
_atom_site_adp_type
_atom_site_occupancy
_atom_site_symmetry_multiplicity
_atom_site_calc_flag
_atom_site_refinement_flags
P1 P -0.01833(15) 0.31944(12) 0.66632(4) 0.0574(4) Uani 1 1 d .
O1 O 0.1703(3) 0.3012(3) 0.66485(10) 0.0706(10) Uani 1 1 d .
O2 O -0.0325(4) 0.3881(3) 0.72858(10) 0.0640(9) Uani 1 1 d .
O3 O -0.0783(3) 0.3809(3) 0.62468(10) 0.0680(9) Uani 1 1 d .
N1 N -0.1223(4) 0.0125(3) 0.89336(12) 0.0497(9) Uani 1 1 d .
N2 N -0.2196(4) -0.1309(3) 0.93536(12) 0.0487(9) Uani 1 1 d .
N3 N 0.2162(4) -0.1428(3) 0.96812(12) 0.0481(9) Uani 1 1 d .
N4 N 0.1608(4) 0.0077(3) 0.91542(12) 0.0517(10) Uani 1 1 d .
N5 N 0.0205(4) -0.2668(4) 0.99447(15) 0.0537(11) Uani 1 1 d .
H5A H 0.098(5) -0.288(4) 1.0094(16) 0.064 Uiso 1 1 d .
H5B H -0.080(5) -0.277(4) 0.9995(15) 0.064 Uiso 1 1 d .
C1 C 0.2491(6) 0.2635(7) 0.61449(19) 0.0742(16) Uani 1 1 d .
C2 C 0.3193(7) 0.3469(7) 0.5913(2) 0.121(3) Uani 1 1 d .
H2 H 0.3152 0.4292 0.6073 0.146 Uiso 1 1 calc R
C3 C 0.3983(9) 0.3068(10) 0.5427(3) 0.159(4) Uani 1 1 d .
H3 H 0.4497 0.3643 0.5267 0.191 Uiso 1 1 calc R
C4 C 0.4050(10) 0.1896(11) 0.5174(3) 0.140(4) Uani 1 1 d .
H4 H 0.4553 0.1657 0.4840 0.168 Uiso 1 1 calc R
C5 C 0.3348(10) 0.1069(9) 0.5429(3) 0.153(4) Uani 1 1 d .
H5 H 0.3412 0.0244 0.5275 0.184 Uiso 1 1 calc R
C6 C 0.2532(8) 0.1449(7) 0.5918(3) 0.119(2) Uani 1 1 d .
H6 H 0.2023 0.0884 0.6084 0.143 Uiso 1 1 calc R
C7 C 0.0295(5) 0.5058(5) 0.75185(16) 0.0514(12) Uani 1 1 d .
C8 C 0.0882(5) 0.5251(5) 0.80507(16) 0.0606(13) Uani 1 1 d .
H8 H 0.0935 0.4607 0.8227 0.073 Uiso 1 1 calc R
C9 C 0.1388(5) 0.6392(5) 0.83206(19) 0.0707(15) Uani 1 1 d .
H9 H 0.1777 0.6526 0.8682 0.085 Uiso 1 1 calc R
C10 C 0.1323(5) 0.7339(5) 0.8061(2) 0.0698(14) Uani 1 1 d .
H10 H 0.1650 0.8118 0.8247 0.084 Uiso 1 1 calc R
C11 C 0.0775(6) 0.7138(5) 0.7524(2) 0.0754(15) Uani 1 1 d .
H11 H 0.0761 0.7775 0.7342 0.090 Uiso 1 1 calc R
C12 C 0.0241(5) 0.5975(5) 0.72525(18) 0.0677(14) Uani 1 1 d .
H12 H -0.0150 0.5833 0.6891 0.081 Uiso 1 1 calc R
C13 C -0.1112(5) 0.1764(4) 0.66593(16) 0.0605(13) Uani 1 1 d .
C14 C -0.2180(6) 0.1367(5) 0.62527(19) 0.0918(18) Uani 1 1 d .
H14A H -0.2662 0.0596 0.6208 0.110 Uiso 1 1 calc R
H14B H -0.2447 0.1860 0.6013 0.110 Uiso 1 1 calc R
C15 C -0.0632(6) 0.1005(5) 0.70615(15) 0.0695(14) Uani 1 1 d .
H15A H 0.0522 0.0908 0.7043 0.083 Uiso 1 1 calc R
H15B H -0.1142 0.0204 0.6942 0.083 Uiso 1 1 calc R
C16 C -0.1048(5) 0.1497(4) 0.76611(14) 0.0557(12) Uani 1 1 d .
H16A H -0.0340 0.2192 0.7816 0.067 Uiso 1 1 calc R
H16B H -0.2144 0.1770 0.7678 0.067 Uiso 1 1 calc R
C17 C -0.0884(5) 0.0540(4) 0.80024(14) 0.0506(11) Uani 1 1 d .
H17A H -0.1629 -0.0138 0.7859 0.061 Uiso 1 1 calc R
H17B H 0.0198 0.0239 0.7971 0.061 Uiso 1 1 calc R
C18 C -0.1220(5) 0.1045(4) 0.86020(15) 0.0545(12) Uani 1 1 d .
H18A H -0.0411 0.1673 0.8752 0.065 Uiso 1 1 calc R
H18B H -0.2257 0.1419 0.8628 0.065 Uiso 1 1 calc R
C19 C -0.2535(5) -0.0508(4) 0.90632(16) 0.0564(12) Uani 1 1 d .
H19 H -0.3578 -0.0381 0.8955 0.068 Uiso 1 1 calc R
C20 C -0.0522(4) -0.1177(4) 0.94233(13) 0.0388(10) Uani 1 1 d .
C21 C 0.0597(5) -0.1772(4) 0.96906(14) 0.0415(10) Uani 1 1 d .
C22 C 0.2537(5) -0.0536(4) 0.94279(16) 0.0543(12) Uani 1 1 d .
H22 H 0.3623 -0.0306 0.9446 0.065 Uiso 1 1 calc R
C23 C 0.0070(5) -0.0302(4) 0.91681(13) 0.0404(10) Uani 1 1 d .
P2 P 0.49954(14) 0.19644(13) 0.33716(4) 0.0572(4) Uani 1 1 d .
O4 O 0.4834(4) 0.1264(3) 0.27467(10) 0.0637(9) Uani 1 1 d .
O5 O 0.6885(3) 0.2175(3) 0.34239(10) 0.0696(10) Uani 1 1 d .
O6 O 0.4325(3) 0.1344(3) 0.37745(10) 0.0689(9) Uani 1 1 d .
N6 N 0.3700(4) 0.4960(3) 0.10725(12) 0.0477(9) Uani 1 1 d .
N7 N 0.2781(4) 0.6318(3) 0.06206(12) 0.0503(9) Uani 1 1 d .
N8 N 0.7121(4) 0.6485(3) 0.03069(12) 0.0489(9) Uani 1 1 d .
N9 N 0.6533(4) 0.5033(3) 0.08695(12) 0.0515(9) Uani 1 1 d .
N10 N 0.5223(4) 0.7662(4) 0.00142(14) 0.0520(10) Uani 1 1 d .
H10A H 0.606(4) 0.796(4) -0.0191(15) 0.062 Uiso 1 1 d .
H10B H 0.426(5) 0.786(4) -0.0037(15) 0.062 Uiso 1 1 d .
C24 C 0.5354(5) 0.0096(5) 0.25272(16) 0.0516(12) Uani 1 1 d .
C25 C 0.5809(5) -0.0117(5) 0.19828(17) 0.0625(13) Uani 1 1 d .
H25 H 0.5822 0.0507 0.1793 0.075 Uiso 1 1 calc R
C26 C 0.6242(6) -0.1271(5) 0.17272(19) 0.0711(15) Uani 1 1 d .
H26 H 0.6536 -0.1427 0.1361 0.085 Uiso 1 1 calc R
C27 C 0.6244(5) -0.2182(5) 0.2006(2) 0.0710(15) Uani 1 1 d .
H27 H 0.6528 -0.2959 0.1830 0.085 Uiso 1 1 calc R
C28 C 0.5826(6) -0.1945(5) 0.2543(2) 0.0779(16) Uani 1 1 d .
H28 H 0.5845 -0.2565 0.2734 0.094 Uiso 1 1 calc R
C29 C 0.5375(6) -0.0807(5) 0.28105(18) 0.0684(14) Uani 1 1 d .
H29 H 0.5091 -0.0658 0.3178 0.082 Uiso 1 1 calc R
C30 C 0.7750(5) 0.2410(5) 0.39216(17) 0.0620(14) Uani 1 1 d D
C31 C 0.7407(8) 0.3207(7) 0.4369(3) 0.150(3) Uani 1 1 d D
H31 H 0.6488 0.3655 0.4369 0.180 Uiso 1 1 calc R
C32 C 0.8369(10) 0.3402(9) 0.4839(3) 0.183(5) Uani 1 1 d D
H32 H 0.8153 0.4024 0.5138 0.219 Uiso 1 1 calc R
C33 C 0.9582(10) 0.2711(10) 0.4862(3) 0.154(4) Uani 1 1 d D
H33 H 1.0139 0.2759 0.5194 0.185 Uiso 1 1 calc R
C34 C 1.0020(11) 0.1937(9) 0.4410(4) 0.181(4) Uani 1 1 d .
H34 H 1.0973 0.1528 0.4409 0.218 Uiso 1 1 calc R
C35 C 0.9040(9) 0.1747(6) 0.3941(3) 0.144(3) Uani 1 1 d D
H35 H 0.9286 0.1149 0.3636 0.173 Uiso 1 1 calc R
C36 C 0.4176(6) 0.3376(5) 0.33514(16) 0.0614(13) Uani 1 1 d .
C37 C 0.3155(6) 0.3797(5) 0.37465(18) 0.0900(18) Uani 1 1 d .
H37A H 0.2741 0.4564 0.3776 0.108 Uiso 1 1 calc R
H37B H 0.2856 0.3326 0.3993 0.108 Uiso 1 1 calc R
C38 C 0.4689(6) 0.4109(4) 0.29452(16) 0.0678(14) Uani 1 1 d .
H38A H 0.5855 0.4154 0.2945 0.081 Uiso 1 1 calc R
H38B H 0.4327 0.4929 0.3070 0.081 Uiso 1 1 calc R
C39 C 0.4071(5) 0.3627(4) 0.23535(15) 0.0576(12) Uani 1 1 d .
H39A H 0.4680 0.2928 0.2186 0.069 Uiso 1 1 calc R
H39B H 0.2953 0.3359 0.2358 0.069 Uiso 1 1 calc R
C40 C 0.4209(5) 0.4574(4) 0.20067(14) 0.0518(11) Uani 1 1 d .
H40A H 0.3537 0.5248 0.2157 0.062 Uiso 1 1 calc R
H40B H 0.5313 0.4884 0.2020 0.062 Uiso 1 1 calc R
C41 C 0.3697(5) 0.4044(4) 0.14138(15) 0.0546(12) Uani 1 1 d .
H41A H 0.4419 0.3408 0.1258 0.066 Uiso 1 1 calc R
H41B H 0.2623 0.3678 0.1405 0.066 Uiso 1 1 calc R
C42 C 0.2421(5) 0.5548(4) 0.09250(16) 0.0551(12) Uani 1 1 d .
H42 H 0.1378 0.5413 0.1032 0.066 Uiso 1 1 calc R
C43 C 0.4440(4) 0.6220(4) 0.05637(14) 0.0389(10) Uani 1 1 d .
C44 C 0.5572(5) 0.6799(4) 0.02876(14) 0.0412(10) Uani 1 1 d .
C45 C 0.7470(5) 0.5634(5) 0.05867(16) 0.0576(13) Uani 1 1 d .
H45 H 0.8546 0.5433 0.0582 0.069 Uiso 1 1 calc R
C46 C 0.5004(5) 0.5381(4) 0.08408(14) 0.0435(11) Uani 1 1 d .

loop_
_atom_site_aniso_label
_atom_site_aniso_U_11
_atom_site_aniso_U_22
_atom_site_aniso_U_33
_atom_site_aniso_U_23
_atom_site_aniso_U_13
_atom_site_aniso_U_12
P1 0.0787(9) 0.0582(10) 0.0378(6) 0.0162(6) 0.0009(5) 0.0023(7)
O1 0.073(2) 0.099(3) 0.0413(16) 0.0190(17) 0.0018(14) 0.0061(18)
O2 0.100(2) 0.052(2) 0.0393(16) 0.0091(15) 0.0056(14) -0.0073(18)
O3 0.097(2) 0.065(3) 0.0475(16) 0.0245(16) -0.0058(15) 0.0079(18)
N1 0.061(2) 0.052(3) 0.0423(19) 0.0225(18) -0.0012(16) 0.0010(19)
N2 0.046(2) 0.053(3) 0.051(2) 0.0216(19) -0.0051(16) -0.0030(17)
N3 0.040(2) 0.054(3) 0.054(2) 0.0206(19) 0.0033(15) -0.0011(17)
N4 0.049(2) 0.061(3) 0.048(2) 0.0187(19) 0.0050(16) -0.0033(19)
N5 0.042(2) 0.058(3) 0.070(2) 0.034(2) 0.0004(19) 0.005(2)
C1 0.071(3) 0.102(6) 0.051(3) 0.019(3) -0.002(3) 0.013(3)
C2 0.133(6) 0.145(8) 0.079(4) 0.014(4) 0.027(4) -0.043(5)
C3 0.135(6) 0.247(13) 0.093(6) 0.038(6) 0.053(5) -0.030(7)
C4 0.144(7) 0.222(13) 0.059(4) 0.032(6) 0.030(4) 0.065(7)
C5 0.200(9) 0.161(10) 0.097(6) 0.013(6) 0.038(5) 0.087(7)
C6 0.150(6) 0.105(7) 0.107(5) 0.025(5) 0.049(4) 0.045(5)
C7 0.059(3) 0.057(4) 0.041(2) 0.016(2) 0.008(2) 0.006(2)
C8 0.074(3) 0.069(4) 0.041(3) 0.014(3) 0.001(2) 0.019(3)
C9 0.079(3) 0.073(5) 0.052(3) -0.005(3) -0.005(2) 0.016(3)
C10 0.076(3) 0.056(4) 0.072(4) 0.005(3) 0.006(3) -0.005(3)
C11 0.099(4) 0.060(4) 0.073(3) 0.027(3) 0.012(3) -0.003(3)
C12 0.094(4) 0.063(4) 0.050(3) 0.023(3) -0.006(2) -0.010(3)
C13 0.089(3) 0.057(4) 0.036(2) 0.013(2) 0.000(2) -0.008(3)
C14 0.133(5) 0.083(5) 0.062(3) 0.028(3) -0.008(3) -0.027(4)
C15 0.105(4) 0.060(4) 0.047(3) 0.017(2) 0.011(2) 0.004(3)
C16 0.072(3) 0.056(4) 0.044(2) 0.020(2) -0.001(2) 0.001(2)
C17 0.065(3) 0.047(3) 0.045(2) 0.022(2) 0.0005(19) 0.000(2)
C18 0.069(3) 0.053(3) 0.048(2) 0.025(2) 0.001(2) 0.007(2)
C19 0.050(3) 0.066(4) 0.059(3) 0.029(3) -0.007(2) 0.002(2)
C20 0.042(2) 0.043(3) 0.033(2) 0.0108(19) 0.0023(17) -0.0011(19)
C21 0.048(3) 0.043(3) 0.035(2) 0.010(2) 0.0048(18) 0.003(2)
C22 0.049(3) 0.060(4) 0.057(3) 0.020(2) 0.005(2) -0.008(2)
C23 0.048(3) 0.045(3) 0.031(2) 0.0148(19) 0.0025(18) 0.004(2)
P2 0.0727(9) 0.0647(10) 0.0380(6) 0.0191(6) 0.0006(5) 0.0068(7)
O4 0.096(2) 0.056(2) 0.0406(16) 0.0128(16) -0.0037(14) 0.0140(18)
O5 0.067(2) 0.102(3) 0.0442(17) 0.0255(17) -0.0008(14) 0.0017(18)
O6 0.088(2) 0.077(3) 0.0485(17) 0.0271(17) 0.0051(15) -0.0002(18)
N6 0.054(2) 0.048(3) 0.0459(19) 0.0212(17) 0.0045(16) 0.0002(18)
N7 0.047(2) 0.060(3) 0.051(2) 0.0252(19) 0.0112(15) 0.0100(18)
N8 0.039(2) 0.058(3) 0.054(2) 0.0203(19) -0.0043(15) 0.0010(17)
N9 0.048(2) 0.059(3) 0.051(2) 0.0195(19) -0.0038(16) 0.0072(18)
N10 0.038(2) 0.055(3) 0.072(2) 0.034(2) -0.0038(18) -0.0015(19)
C24 0.058(3) 0.057(4) 0.040(2) 0.012(2) -0.006(2) 0.001(2)
C25 0.081(3) 0.059(4) 0.049(3) 0.016(3) -0.001(2) -0.012(3)
C26 0.091(4) 0.065(4) 0.053(3) 0.007(3) 0.010(2) -0.019(3)
C27 0.078(3) 0.059(4) 0.069(3) -0.001(3) -0.001(3) 0.006(3)
C28 0.102(4) 0.065(4) 0.073(3) 0.027(3) -0.009(3) 0.022(3)
C29 0.100(4) 0.066(4) 0.046(3) 0.025(3) 0.004(2) 0.024(3)
C30 0.059(3) 0.076(4) 0.048(3) 0.008(3) 0.005(2) 0.005(3)
C31 0.125(5) 0.189(9) 0.103(5) -0.046(5) -0.034(4) 0.053(5)
C32 0.137(7) 0.261(12) 0.101(6) -0.071(6) -0.038(5) 0.053(7)
C33 0.139(7) 0.270(13) 0.051(4) 0.035(6) -0.017(5) -0.016(7)
C34 0.187(8) 0.227(12) 0.132(7) 0.048(7) -0.078(7) 0.026(7)
C35 0.179(7) 0.120(7) 0.112(5) -0.020(5) -0.070(5) 0.053(5)
C36 0.087(3) 0.064(4) 0.036(2) 0.018(2) -0.001(2) 0.006(3)
C37 0.125(5) 0.096(5) 0.055(3) 0.026(3) 0.007(3) 0.031(4)
C38 0.097(4) 0.057(4) 0.053(3) 0.021(2) -0.008(2) 0.001(3)
C39 0.072(3) 0.059(4) 0.046(2) 0.019(2) 0.002(2) 0.003(2)
C40 0.062(3) 0.050(3) 0.045(2) 0.014(2) 0.0017(19) 0.008(2)
C41 0.067(3) 0.054(3) 0.050(2) 0.027(2) 0.002(2) -0.002(2)
C42 0.046(3) 0.068(4) 0.060(3) 0.030(3) 0.014(2) 0.008(2)
C43 0.039(2) 0.041(3) 0.036(2) 0.0068(19) 0.0036(17) 0.0044(19)
C44 0.045(3) 0.041(3) 0.036(2) 0.008(2) -0.0025(18) 0.001(2)
C45 0.044(3) 0.073(4) 0.059(3) 0.022(3) 0.001(2) 0.012(2)
C46 0.045(3) 0.051(3) 0.036(2) 0.011(2) 0.0012(18) 0.001(2)

loop_
_atom_type_symbol
_atom_type_description
_atom_type_scat_dispersion_real
_atom_type_scat_dispersion_imag
_atom_type_scat_source
C C 0.0033 0.0016 'International Tables Vol C Tables 4.2.6.8 and 6.1.1.4'
H H 0.0000 0.0000 'International Tables Vol C Tables 4.2.6.8 and 6.1.1.4'
N N 0.0061 0.0033 'International Tables Vol C Tables 4.2.6.8 and 6.1.1.4'
O O 0.0106 0.0060 'International Tables Vol C Tables 4.2.6.8 and 6.1.1.4'
P P 0.1023 0.0942 'International Tables Vol C Tables 4.2.6.8 and 6.1.1.4'

loop_
_geom_angle_atom_site_label_1
_geom_angle_atom_site_label_2
_geom_angle_atom_site_label_3
_geom_angle
O3 P1 O2 116.92(18)
O3 P1 O1 113.89(18)
O2 P1 O1 99.32(15)
O3 P1 C13 115.6(2)
O2 P1 C13 102.22(19)
O1 P1 C13 107.0(2)
C1 O1 P1 121.2(2)
C7 O2 P1 125.7(3)
C23 N1 C19 105.6(4)
C23 N1 C18 127.7(4)
C19 N1 C18 126.7(4)
C19 N2 C20 103.0(3)
C22 N3 C21 117.9(4)
C22 N4 C23 109.8(4)
C21 N5 H5A 111(3)
C21 N5 H5B 116(3)
H5A N5 H5B 131(4)
C2 C1 C6 121.7(6)
C2 C1 O1 119.2(6)
C6 C1 O1 119.0(6)
C1 C2 C3 117.8(8)
C1 C2 H2 121.1
C3 C2 H2 121.1
C4 C3 C2 123.5(9)
C4 C3 H3 118.3
C2 C3 H3 118.3
C3 C4 C5 117.1(8)
C3 C4 H4 121.4
C5 C4 H4 121.4
C4 C5 C6 120.5(9)
C4 C5 H5 119.7
C6 C5 H5 119.7
C1 C6 C5 119.3(8)
C1 C6 H6 120.3
C5 C6 H6 120.3
C12 C7 C8 121.0(5)
C12 C7 O2 122.6(4)
C8 C7 O2 116.3(4)
C9 C8 C7 119.8(5)
C9 C8 H8 120.1
C7 C8 H8 120.1
C8 C9 C10 120.1(5)
C8 C9 H9 119.9
C10 C9 H9 119.9
C9 C10 C11 119.9(5)
C9 C10 H10 120.0
C11 C10 H10 120.0
C10 C11 C12 119.7(5)
C10 C11 H11 120.2
C12 C11 H11 120.2
C7 C12 C11 119.4(4)
C7 C12 H12 120.3
C11 C12 H12 120.3
C14 C13 C15 122.4(5)
C14 C13 P1 115.0(4)
C15 C13 P1 122.5(3)
C13 C14 H14A 120.0
C13 C14 H14B 120.0
H14A C14 H14B 120.0
C13 C15 C16 116.2(4)
C13 C15 H15A 108.2
C16 C15 H15A 108.2
C13 C15 H15B 108.2
C16 C15 H15B 108.2
H15A C15 H15B 107.4
C17 C16 C15 111.7(4)
C17 C16 H16A 109.3
C15 C16 H16A 109.3
C17 C16 H16B 109.3
C15 C16 H16B 109.3
H16A C16 H16B 107.9
C18 C17 C16 111.7(3)
C18 C17 H17A 109.3
C16 C17 H17A 109.3
C18 C17 H17B 109.3
C16 C17 H17B 109.3
H17A C17 H17B 107.9
N1 C18 C17 113.3(3)
N1 C18 H18A 108.9
C17 C18 H18A 108.9
N1 C18 H18B 108.9
C17 C18 H18B 108.9
H18A C18 H18B 107.7
N2 C19 N1 114.3(4)
N2 C19 H19 122.8
N1 C19 H19 122.8
C23 C20 N2 110.6(3)
C23 C20 C21 117.2(3)
N2 C20 C21 132.1(4)
N5 C21 N3 118.4(4)
N5 C21 C20 124.1(4)
N3 C21 C20 117.5(4)
N4 C22 N3 130.3(4)
N4 C22 H22 114.8
N3 C22 H22 114.8
N4 C23 N1 126.3(4)
N4 C23 C20 127.2(4)
N1 C23 C20 106.5(3)
O6 P2 O5 113.93(16)
O6 P2 O4 116.50(19)
O5 P2 O4 99.53(15)
O6 P2 C36 116.0(2)
O5 P2 C36 106.9(2)
O4 P2 C36 102.06(18)
C24 O4 P2 126.1(3)
C30 O5 P2 124.0(3)
C42 N6 C46 106.2(4)
C42 N6 C41 127.6(4)
C46 N6 C41 126.3(4)
C42 N7 C43 103.2(3)
C45 N8 C44 117.6(4)
C45 N9 C46 109.6(4)
C44 N10 H10A 119(2)
C44 N10 H10B 122(3)
H10A N10 H10B 118(4)
C29 C24 C25 120.7(5)
C29 C24 O4 123.8(4)
C25 C24 O4 115.5(4)
C26 C25 C24 118.8(5)
C26 C25 H25 120.6
C24 C25 H25 120.6
C27 C26 C25 120.8(5)
C27 C26 H26 119.6
C25 C26 H26 119.6
C28 C27 C26 119.3(5)
C28 C27 H27 120.4
C26 C27 H27 120.4
C27 C28 C29 121.5(5)
C27 C28 H28 119.2
C29 C28 H28 119.2
C24 C29 C28 118.8(4)
C24 C29 H29 120.6
C28 C29 H29 120.6
C31 C30 C35 117.6(5)
C31 C30 O5 126.2(5)
C35 C30 O5 116.2(5)
C30 C31 C32 122.0(6)
C30 C31 H31 119.0
C32 C31 H31 119.0
C33 C32 C31 119.8(7)
C33 C32 H32 120.1
C31 C32 H32 120.1
C32 C33 C34 119.7(8)
C32 C33 H33 120.1
C34 C33 H33 120.1
C33 C34 C35 119.3(8)
C33 C34 H34 120.3
C35 C34 H34 120.3
C30 C35 C34 120.9(7)
C30 C35 H35 119.6
C34 C35 H35 119.6
C37 C36 C38 121.6(5)
C37 C36 P2 115.6(4)
C38 C36 P2 122.6(4)
C36 C37 H37A 120.0
C36 C37 H37B 120.0
H37A C37 H37B 120.0
C36 C38 C39 115.6(4)
C36 C38 H38A 108.4
C39 C38 H38A 108.4
C36 C38 H38B 108.4
C39 C38 H38B 108.4
H38A C38 H38B 107.4
C40 C39 C38 112.5(4)
C40 C39 H39A 109.1
C38 C39 H39A 109.1
C40 C39 H39B 109.1
C38 C39 H39B 109.1
H39A C39 H39B 107.8
C41 C40 C39 111.2(4)
C41 C40 H40A 109.4
C39 C40 H40A 109.4
C41 C40 H40B 109.4
C39 C40 H40B 109.4
H40A C40 H40B 108.0
N6 C41 C40 112.8(4)
N6 C41 H41A 109.0
C40 C41 H41A 109.0
N6 C41 H41B 109.0
C40 C41 H41B 109.0
H41A C41 H41B 107.8
N7 C42 N6 114.3(4)
N7 C42 H42 122.9
N6 C42 H42 122.9
C46 C43 N7 110.3(4)
C46 C43 C44 117.1(3)
N7 C43 C44 132.5(4)
N10 C44 N8 117.7(4)
N10 C44 C43 124.3(4)
N8 C44 C43 117.9(4)
N9 C45 N8 130.6(4)
N9 C45 H45 114.7
N8 C45 H45 114.7
N9 C46 N6 126.9(4)
N9 C46 C43 127.1(4)
N6 C46 C43 106.0(3)

loop_
_geom_bond_atom_site_label_1
_geom_bond_atom_site_label_2
_geom_bond_distance
P1 O3 1.458(3)
P1 O2 1.583(3)
P1 O1 1.589(3)
P1 C13 1.767(5)
O1 C1 1.413(5)
O2 C7 1.406(5)
N1 C23 1.366(5)
N1 C19 1.367(5)
N1 C18 1.463(5)
N2 C19 1.310(5)
N2 C20 1.400(4)
N3 C22 1.333(5)
N3 C21 1.349(4)
N4 C22 1.328(5)
N4 C23 1.340(5)
N5 C21 1.341(5)
N5 H5A 0.81(4)
N5 H5B 0.86(4)
C1 C2 1.333(8)
C1 C6 1.336(8)
C2 C3 1.381(8)
C2 H2 0.9300
C3 C4 1.338(11)
C3 H3 0.9300
C4 C5 1.362(12)
C4 H4 0.9300
C5 C6 1.396(8)
C5 H5 0.9300
C6 H6 0.9300
C7 C12 1.347(6)
C7 C8 1.374(5)
C8 C9 1.366(6)
C8 H8 0.9300
C9 C10 1.368(7)
C9 H9 0.9300
C10 C11 1.374(6)
C10 H10 0.9300
C11 C12 1.394(6)
C11 H11 0.9300
C12 H12 0.9300
C13 C14 1.327(5)
C13 C15 1.511(6)
C14 H14A 0.9300
C14 H14B 0.9300
C15 C16 1.525(5)
C15 H15A 0.9700
C15 H15B 0.9700
C16 C17 1.523(5)
C16 H16A 0.9700
C16 H16B 0.9700
C17 C18 1.512(5)
C17 H17A 0.9700
C17 H17B 0.9700
C18 H18A 0.9700
C18 H18B 0.9700
C19 H19 0.9300
C20 C23 1.370(5)
C20 C21 1.406(5)
C22 H22 0.9300
P2 O6 1.454(3)
P2 O5 1.582(3)
P2 O4 1.585(3)
P2 C36 1.764(5)
O4 C24 1.398(5)
O5 C30 1.392(5)
N6 C42 1.359(5)
N6 C46 1.359(5)
N6 C41 1.476(5)
N7 C42 1.304(5)
N7 C43 1.395(4)
N8 C45 1.340(5)
N8 C44 1.350(4)
N9 C45 1.327(5)
N9 C46 1.349(4)
N10 C44 1.342(5)
N10 H10A 0.96(4)
N10 H10B 0.85(4)
C24 C29 1.361(6)
C24 C25 1.386(5)
C25 C26 1.381(6)
C25 H25 0.9300
C26 C27 1.361(7)
C26 H26 0.9300
C27 C28 1.360(6)
C27 H27 0.9300
C28 C29 1.378(6)
C28 H28 0.9300
C29 H29 0.9300
C30 C31 1.312(5)
C30 C35 1.334(6)
C31 C32 1.380(8)
C31 H31 0.9300
C32 C33 1.303(7)
C32 H32 0.9300
C33 C34 1.330(9)
C33 H33 0.9300
C34 C35 1.386(7)
C34 H34 0.9300
C35 H35 0.9300
C36 C37 1.329(6)
C36 C38 1.500(6)
C37 H37A 0.9300
C37 H37B 0.9300
C38 C39 1.529(5)
C38 H38A 0.9700
C38 H38B 0.9700
C39 C40 1.519(5)
C39 H39A 0.9700
C39 H39B 0.9700
C40 C41 1.515(5)
C40 H40A 0.9700
C40 H40B 0.9700
C41 H41A 0.9700
C41 H41B 0.9700
C42 H42 0.9300
C43 C46 1.378(5)
C43 C44 1.402(5)
C45 H45 0.9300

loop_
_geom_hbond_atom_site_label_D
_geom_hbond_atom_site_label_H
_geom_hbond_atom_site_label_A
_geom_hbond_distance_DH
_geom_hbond_distance_HA
_geom_hbond_distance_DA
_geom_hbond_angle_DHA
_geom_hbond_site_symmetry_A
C37 H37A O3 0.93 2.50 3.395(6) 160.6 2_566
C14 H14A O6 0.93 2.56 3.481(6) 169.5 2_556
C4 H4 O6 0.93 2.60 3.419(7) 146.9 .
N10 H10B N3 0.85(4) 2.12(4) 2.949(5) 165(4) 1_564
N10 H10A N2 0.96(4) 2.11(4) 3.078(5) 177(4) 1_664
N5 H5B N8 0.86(4) 2.13(4) 2.935(5) 156(4) 1_446
N5 H5A N7 0.81(4) 2.31(4) 3.101(5) 167(4) 1_546
